data_2222792
loop_
_publ_author_name
'Margraf, Dominik'
'Schuetz, Denise'
'Prisner, Thomas F.'
'Bats, Jan W.'

_publ_section_title
;
 Biphenyl-4,4'-diyl
 bis(2,2,5,5-tetramethyl-1-oxyl-3-pyrroline-3-carboxylate)
;
_journal_coeditor_code LH2852
_journal_issue 8
_journal_name_full 'Acta Crystallographica Section E'
_journal_page_first o1784
_journal_paper_doi 10.1107/S1600536809024659
_journal_volume 65
_journal_year 2009
_chemical_formula_iupac 'C30 H34 N2 O6'
_chemical_formula_moiety 'C30 H34 N2 O6'
_chemical_formula_sum 'C30 H34 N2 O6'
_chemical_formula_weight 518.59
_chemical_name_systematic
;
Biphenyl-4,4'-diyl bis(2,2,5,5-tetramethyl-1-oxyl-3-pyrroline-3-carboxylate)
;
_space_group_IT_number 12
_symmetry_cell_setting monoclinic
_symmetry_space_group_name_Hall '-C 2y'
_symmetry_space_group_name_H-M 'C 1 2/m 1'
_atom_sites_solution_hydrogens geom
_atom_sites_solution_primary direct
_atom_sites_solution_secondary difmap
_audit_creation_method SHELXL-97
_cell_angle_alpha 90.00
_cell_angle_beta 96.059(14)
_cell_angle_gamma 90.00
_cell_formula_units_Z 2
_cell_length_a 6.931(2)
_cell_length_b 9.461(3)
_cell_length_c 20.805(4)
_cell_measurement_reflns_used 77
_cell_measurement_temperature 169(2)
_cell_measurement_theta_max 23
_cell_measurement_theta_min 3
_cell_volume 1356.6(6)
_computing_cell_refinement 'SAINT (Siemens, 1995)'
_computing_data_collection 'SMART (Siemens, 1995)'
_computing_data_reduction 'SAINT (Siemens, 1995)'
_computing_molecular_graphics 'SHELXTL (Sheldrick, 2008)'
_computing_publication_material 'SHELXL97 (Sheldrick, 2008)'
_computing_structure_refinement 'SHELXL97 (Sheldrick, 2008)'
_computing_structure_solution 'SHELXS97 (Sheldrick, 2008)'
_diffrn_ambient_temperature 169(2)
_diffrn_measured_fraction_theta_full 0.994
_diffrn_measured_fraction_theta_max 0.952
_diffrn_measurement_device_type 'Siemens SMART 1K CCD'
_diffrn_measurement_method \w
_diffrn_radiation_monochromator graphite
_diffrn_radiation_source 'normal-focus sealed tube'
_diffrn_radiation_type MoK\a
_diffrn_radiation_wavelength 0.71073
_diffrn_reflns_av_R_equivalents 0.0555
_diffrn_reflns_av_sigmaI/netI 0.0378
_diffrn_reflns_limit_h_max 9
_diffrn_reflns_limit_h_min -9
_diffrn_reflns_limit_k_max 12
_diffrn_reflns_limit_k_min -13
_diffrn_reflns_limit_l_max 29
_diffrn_reflns_limit_l_min -29
_diffrn_reflns_number 11267
_diffrn_reflns_theta_full 29.59
_diffrn_reflns_theta_max 30.48
_diffrn_reflns_theta_min 1.97
_diffrn_standards_decay_% 0.0
_diffrn_standards_interval_time 1200
_diffrn_standards_number 141
_exptl_absorpt_coefficient_mu 0.089
_exptl_absorpt_correction_type none
_exptl_crystal_colour yellow
_exptl_crystal_density_diffrn 1.270
_exptl_crystal_density_method 'not measured'
_exptl_crystal_description plate
_exptl_crystal_F_000 552
_exptl_crystal_size_max 0.44
_exptl_crystal_size_mid 0.30
_exptl_crystal_size_min 0.10
_refine_diff_density_max 0.392
_refine_diff_density_min -0.207
_refine_ls_extinction_method none
_refine_ls_goodness_of_fit_ref 1.026
_refine_ls_hydrogen_treatment constr
_refine_ls_matrix_type full
_refine_ls_number_parameters 105
_refine_ls_number_reflns 2074
_refine_ls_number_restraints 0
_refine_ls_restrained_S_all 1.026
_refine_ls_R_factor_all 0.0725
_refine_ls_R_factor_gt 0.0489
_refine_ls_shift/su_max 0.001
_refine_ls_shift/su_mean 0.000
_refine_ls_structure_factor_coef Fsqd
_refine_ls_weighting_details 'calc w=1/[\s^2^(Fo^2^)+(0.06P)^2^+0.9P] where P=(Fo^2^+2Fc^2^)/3'
_refine_ls_weighting_scheme calc
_refine_ls_wR_factor_gt 0.1136
_refine_ls_wR_factor_ref 0.1257
_reflns_number_gt 1552
_reflns_number_total 2074
_reflns_threshold_expression I>2\s(I)
_cod_data_source_file lh2852.cif
_cod_data_source_block I
_cod_original_sg_symbol_Hall '-C 2yc'
_cod_original_sg_symbol_H-M 'C 2/m'
_cod_database_code 2222792
_cod_database_fobs_code 2222792

loop_
_symmetry_equiv_pos_as_xyz
'x, y, z'
'-x, y, -z'
'x+1/2, y+1/2, z'
'-x+1/2, y+1/2, -z'
'-x, -y, -z'
'x, -y, z'
'-x+1/2, -y+1/2, -z'
'x+1/2, -y+1/2, z'

loop_
_atom_site_type_symbol
_atom_site_label
_atom_site_fract_x
_atom_site_fract_y
_atom_site_fract_z
_atom_site_U_iso_or_equiv
_atom_site_adp_type
_atom_site_calc_flag
_atom_site_refinement_flags
_atom_site_occupancy
_atom_site_disorder_assembly
_atom_site_disorder_group
O O1 0.58234(19) 0.0000 0.29187(6) 0.0310(3) Uani d S 1 . .
O O2 0.2989(2) 0.0000 0.33551(6) 0.0396(4) Uani d S 1 . .
O O3 -0.0951(2) 0.0000 0.09831(7) 0.0323(3) Uani d S 1 . .
N N1 0.0672(2) 0.0000 0.13356(7) 0.0231(3) Uani d S 1 . .
C C1 0.9329(3) 0.0000 0.46943(8) 0.0231(4) Uani d S 1 . .
C C2 0.8678(2) 0.12604(16) 0.43958(6) 0.0317(3) Uani d . 1 . .
H H2A 0.9076 0.2135 0.4592 0.038 Uiso calc R 1 . .
C C3 0.7462(2) 0.12691(16) 0.38187(7) 0.0321(3) Uani d . 1 . .
H H3A 0.7036 0.2137 0.3622 0.039 Uiso calc R 1 . .
C C4 0.6887(3) 0.0000 0.35376(8) 0.0261(4) Uani d S 1 . .
C C5 0.3862(3) 0.0000 0.28870(8) 0.0211(4) Uani d S 1 . .
C C6 0.2971(2) 0.0000 0.22093(8) 0.0179(3) Uani d S 1 . .
C C7 0.3911(3) 0.0000 0.16826(8) 0.0190(3) Uani d S 1 . .
H H7A 0.5285 0.0000 0.1696 0.023 Uiso calc SR 1 . .
C C8 0.2570(3) 0.0000 0.10658(8) 0.0205(3) Uani d S 1 . .
C C9 0.0794(2) 0.0000 0.20539(8) 0.0185(3) Uani d S 1 . .
C C10 0.2784(2) 0.13302(16) 0.06612(7) 0.0324(3) Uani d . 1 . .
H H10A 0.1799 0.1325 0.0287 0.049 Uiso calc R 1 . .
H H10B 0.4079 0.1348 0.0512 0.049 Uiso calc R 1 . .
H H10C 0.2611 0.2169 0.0925 0.049 Uiso calc R 1 . .
C C11 -0.01778(19) 0.13337(14) 0.22809(7) 0.0261(3) Uani d . 1 . .
H H11A -0.1535 0.1360 0.2093 0.039 Uiso calc R 1 . .
H H11B 0.0503 0.2170 0.2142 0.039 Uiso calc R 1 . .
H H11C -0.0125 0.1327 0.2753 0.039 Uiso calc R 1 . .

loop_
_atom_site_aniso_label
_atom_site_aniso_U_11
_atom_site_aniso_U_22
_atom_site_aniso_U_33
_atom_site_aniso_U_12
_atom_site_aniso_U_13
_atom_site_aniso_U_23
O1 0.0170(6) 0.0590(9) 0.0159(6) 0.000 -0.0032(5) 0.000
O2 0.0240(7) 0.0753(12) 0.0194(6) 0.000 0.0022(5) 0.000
O3 0.0215(7) 0.0429(8) 0.0295(7) 0.000 -0.0116(5) 0.000
N1 0.0176(7) 0.0302(8) 0.0200(7) 0.000 -0.0050(5) 0.000
C1 0.0194(8) 0.0309(9) 0.0182(8) 0.000 -0.0018(6) 0.000
C2 0.0363(8) 0.0306(7) 0.0256(7) 0.0027(6) -0.0087(6) -0.0022(5)
C3 0.0340(8) 0.0360(8) 0.0244(6) 0.0067(6) -0.0066(5) 0.0026(6)
C4 0.0166(8) 0.0452(11) 0.0157(8) 0.000 -0.0023(6) 0.000
C5 0.0183(8) 0.0246(8) 0.0195(8) 0.000 -0.0017(6) 0.000
C6 0.0164(7) 0.0172(7) 0.0192(8) 0.000 -0.0020(6) 0.000
C7 0.0179(8) 0.0188(8) 0.0193(8) 0.000 -0.0021(6) 0.000
C8 0.0211(8) 0.0226(8) 0.0169(7) 0.000 -0.0015(6) 0.000
C9 0.0159(7) 0.0193(8) 0.0199(8) 0.000 -0.0006(6) 0.000
C10 0.0376(8) 0.0321(7) 0.0262(7) -0.0044(6) -0.0032(6) 0.0093(6)
C11 0.0200(6) 0.0234(6) 0.0346(7) 0.0024(5) 0.0012(5) -0.0035(5)

loop_
_atom_type_symbol
_atom_type_description
_atom_type_scat_dispersion_real
_atom_type_scat_dispersion_imag
_atom_type_scat_source
C C 0.0033 0.0016 'International Tables Vol C Tables 4.2.6.8 and 6.1.1.4'
H H 0.0000 0.0000 'International Tables Vol C Tables 4.2.6.8 and 6.1.1.4'
N N 0.0061 0.0033 'International Tables Vol C Tables 4.2.6.8 and 6.1.1.4'
O O 0.0106 0.0060 'International Tables Vol C Tables 4.2.6.8 and 6.1.1.4'

loop_
_geom_angle_atom_site_label_1
_geom_angle_atom_site_label_2
_geom_angle_atom_site_label_3
_geom_angle_site_symmetry_1
_geom_angle_site_symmetry_3
_geom_angle
_geom_angle_publ_flag
C5 O1 C4 . . 117.92(14) ?
O3 N1 C8 . . 123.07(14) ?
O3 N1 C9 . . 122.02(15) ?
C8 N1 C9 . . 114.91(13) ?
C2 C1 C2 6 . 117.19(16) ?
C2 C1 C1 6 5_756 121.40(8) ?
C2 C1 C1 . 5_756 121.40(8) ?
C3 C2 C1 . . 121.74(13) ?
C3 C2 H2A . . 119.1 ?
C1 C2 H2A . . 119.1 ?
C4 C3 C2 . . 118.90(13) ?
C4 C3 H3A . . 120.6 ?
C2 C3 H3A . . 120.6 ?
C3 C4 C3 . 6 121.52(17) ?
C3 C4 O1 . . 119.12(8) ?
C3 C4 O1 6 . 119.12(8) ?
O2 C5 O1 . . 123.36(16) ?
O2 C5 C6 . . 125.39(17) ?
O1 C5 C6 . . 111.25(14) ?
C7 C6 C5 . . 126.39(16) ?
C7 C6 C9 . . 112.83(14) ?
C5 C6 C9 . . 120.78(14) ?
C6 C7 C8 . . 112.99(16) ?
C6 C7 H7A . . 123.5 ?
C8 C7 H7A . . 123.5 ?
N1 C8 C7 . . 99.78(13) ?
N1 C8 C10 . 6 110.45(10) ?
C7 C8 C10 . 6 112.51(9) ?
N1 C8 C10 . . 110.45(10) ?
C7 C8 C10 . . 112.51(9) ?
C10 C8 C10 6 . 110.69(15) ?
N1 C9 C6 . . 99.50(13) ?
N1 C9 C11 . . 109.27(9) ?
C6 C9 C11 . . 113.40(9) ?
N1 C9 C11 . 6 109.28(9) ?
C6 C9 C11 . 6 113.40(9) ?
C11 C9 C11 . 6 111.28(15) ?
C8 C10 H10A . . 109.5 ?
C8 C10 H10B . . 109.5 ?
H10A C10 H10B . . 109.5 ?
C8 C10 H10C . . 109.5 ?
H10A C10 H10C . . 109.5 ?
H10B C10 H10C . . 109.5 ?
C9 C11 H11A . . 109.5 ?
C9 C11 H11B . . 109.5 ?
H11A C11 H11B . . 109.5 ?
C9 C11 H11C . . 109.5 ?
H11A C11 H11C . . 109.5 ?
H11B C11 H11C . . 109.5 ?

loop_
_geom_bond_atom_site_label_1
_geom_bond_atom_site_label_2
_geom_bond_site_symmetry_2
_geom_bond_distance
_geom_bond_publ_flag
O1 C5 . 1.354(2) ?
O1 C4 . 1.414(2) ?
O2 C5 . 1.199(2) ?
O3 N1 . 1.2766(19) ?
N1 C8 . 1.484(2) ?
N1 C9 . 1.488(2) ?
C1 C2 6 1.3970(17) ?
C1 C2 . 1.3971(17) ?
C1 C1 5_756 1.495(3) ?
C2 C3 . 1.3922(19) ?
C2 H2A . 0.9500 ?
C3 C4 . 1.3760(17) ?
C3 H3A . 0.9500 ?
C4 C3 6 1.3761(17) ?
C5 C6 . 1.478(2) ?
C6 C7 . 1.332(2) ?
C6 C9 . 1.509(2) ?
C7 C8 . 1.503(2) ?
C7 H7A . 0.9500 ?
C8 C10 6 1.5299(17) ?
C8 C10 . 1.5299(17) ?
C9 C11 . 1.5285(16) ?
C9 C11 6 1.5285(16) ?
C10 H10A . 0.9800 ?
C10 H10B . 0.9800 ?
C10 H10C . 0.9800 ?
C11 H11A . 0.9800 ?
C11 H11B . 0.9800 ?
C11 H11C . 0.9800 ?

loop_
_geom_hbond_atom_site_label_D
_geom_hbond_atom_site_label_H
_geom_hbond_atom_site_label_A
_geom_hbond_site_symmetry_D
_geom_hbond_site_symmetry_H
_geom_hbond_site_symmetry_A
_geom_hbond_distance_DH
_geom_hbond_distance_HA
_geom_hbond_distance_DA
_geom_hbond_angle_DHA
_geom_hbond_publ_flag
C11 H11C C3 . . 1_455 0.98 2.91 3.745(2) 143 yes

loop_
_geom_torsion_atom_site_label_1
_geom_torsion_atom_site_label_2
_geom_torsion_atom_site_label_3
_geom_torsion_atom_site_label_4
_geom_torsion_site_symmetry_1
_geom_torsion_site_symmetry_2
_geom_torsion_site_symmetry_3
_geom_torsion_site_symmetry_4
_geom_torsion
_geom_torsion_publ_flag
C2 C1 C2 C3 6 . . . -1.2(3) ?
C1 C1 C2 C3 5_756 . . . 178.55(19) ?
C1 C2 C3 C4 . . . . 0.1(2) ?
C2 C3 C4 C3 . . . 6 1.0(3) ?
C2 C3 C4 O1 . . . . -173.34(14) ?
C5 O1 C4 C3 . . . . -92.77(15) ?
C5 O1 C4 C3 . . . 6 92.77(15) ?
C4 O1 C5 O2 . . . . 0.0 ?
C4 O1 C5 C6 . . . . 180.0 ?
O2 C5 C6 C7 . . . . 180.0 ?
O1 C5 C6 C7 . . . . 0.0 ?
O2 C5 C6 C9 . . . . 0.0 ?
O1 C5 C6 C9 . . . . 180.0 ?
C5 C6 C7 C8 . . . . 180.0 ?
C9 C6 C7 C8 . . . . 0.0 ?
O3 N1 C8 C7 . . . . 180.0 ?
C9 N1 C8 C7 . . . . 0.0 ?
O3 N1 C8 C10 . . . 6 -61.39(10) ?
C9 N1 C8 C10 . . . 6 118.61(10) ?
O3 N1 C8 C10 . . . . 61.39(10) ?
C9 N1 C8 C10 . . . . -118.61(10) ?
C6 C7 C8 N1 . . . . 0.0 ?
C6 C7 C8 C10 . . . 6 -117.08(11) ?
C6 C7 C8 C10 . . . . 117.08(11) ?
O3 N1 C9 C6 . . . . 180.0 ?
C8 N1 C9 C6 . . . . 0.0 ?
O3 N1 C9 C11 . . . . -60.99(10) ?
C8 N1 C9 C11 . . . . 119.01(10) ?
O3 N1 C9 C11 . . . 6 60.99(10) ?
C8 N1 C9 C11 . . . 6 -119.01(10) ?
C7 C6 C9 N1 . . . . 0.0 ?
C5 C6 C9 N1 . . . . 180.0 ?
C7 C6 C9 C11 . . . . -115.91(11) ?
C5 C6 C9 C11 . . . . 64.09(11) ?
C7 C6 C9 C11 . . . 6 115.92(11) ?
C5 C6 C9 C11 . . . 6 -64.08(11) ?
